data_9004206
loop_
_publ_author_name
'Marzoni Fecia di Cossato, Y.'
'Orlandi, P.'
'Pasero, M.'

_publ_section_title
;
 Manganese-bearing beraunite from Mangualde, Portugal: mineral data
 and structure refinement
;
_journal_name_full 'The Canadian Mineralogist'
_journal_page_first 441
_journal_page_last 446
_journal_volume 27
_journal_year 1989
_chemical_compound_source 'Mangualde, Portugal'
_chemical_formula_sum 'Fe4.8 H17 Mn1.2 O27 P4'
_chemical_name_mineral Beraunite
_space_group_IT_number 15
_symmetry_space_group_name_Hall '-C 2yc'
_symmetry_space_group_name_H-M 'C 1 2/c 1'
_cell_angle_alpha 90
_cell_angle_beta 93.55
_cell_angle_gamma 90
_cell_length_a 20.760
_cell_length_b 5.154
_cell_length_c 19.248
_cell_formula_units_Z 4
_cell_volume 2055.527
_database_code_amcsd 0005231
_exptl_crystal_density_diffrn 2.931
_cod_original_formula_sum 'Fe4.8 Mn1.2 P4 O27 H17'
_cod_database_code 9004206

loop_
_space_group_symop_operation_xyz
x,y,z
1/2+x,1/2+y,z
x,-y,1/2+z
1/2+x,1/2-y,1/2+z
-x,y,1/2-z
1/2-x,1/2+y,1/2-z
-x,-y,-z
1/2-x,1/2-y,-z

loop_
_atom_site_label
_atom_site_fract_x
_atom_site_fract_y
_atom_site_fract_z
_atom_site_occupancy
_atom_site_U_iso_or_equiv
Fe1 0.00000 0.00000 0.00000 0.80000 0.01310
Mn1 0.00000 0.00000 0.00000 0.20000 0.01310
Mn2 0.25000 0.25000 0.00000 1.00000 0.00930
Fe3 0.04363 0.27055 0.17228 1.00000 0.01100
Fe4 0.10754 0.03252 0.41240 1.00000 0.01070
P1 0.10480 0.47752 0.02599 1.00000 0.00810
P2 0.40746 0.03940 0.18244 1.00000 0.00920
O1 0.17720 0.48560 0.01540 1.00000 0.01260
O2 0.42730 0.24540 0.01850 1.00000 0.01190
O3 0.42420 0.24020 0.49960 1.00000 0.01540
O4 0.09250 0.43920 0.10200 1.00000 0.01890
O5 0.47940 0.04580 0.16840 1.00000 0.01410
O6 0.10170 0.47790 0.24100 1.00000 0.01570
O7 0.37880 0.30870 0.16550 1.00000 0.01240
O8 0.12990 0.34140 0.36430 1.00000 0.01340
O9 0.00760 0.04640 0.39650 1.00000 0.01680
O10 0.19120 0.01720 0.46220 1.00000 0.01450
O11 0.00000 0.10350 0.25000 1.00000 0.01730
O12 0.38570 0.47280 0.32140 1.00000 0.02450
O13 0.24710 0.08390 0.09770 1.00000 0.01870
O14 0.23100 0.34900 0.21560 1.00000 0.03870
H1 0.00900 0.95000 0.38800 1.00000 0.17000
H2 0.19100 0.11700 0.47600 1.00000 0.04000
H3 -0.00200 0.97800 0.23500 0.50000 0.14000
H4 0.12700 0.90700 0.15400 1.00000 0.14000
H5 0.11300 0.90900 0.21500 1.00000 0.12000
H6 0.28900 0.97400 0.11100 1.00000 0.10000
H7 0.24100 0.16100 0.12600 1.00000 0.03000
H8 0.25200 0.95700 0.27600 1.00000 0.04000
H9 0.19100 0.38600 0.21800 1.00000 0.09000

loop_
_cod_related_entry_id
_cod_related_entry_database
_cod_related_entry_code
1 AMCSD 0005231
